data_7206265
loop_
_publ_author_name
'Lee, Hong-Jyun'
'Cheng, Pi-Yun'
'Chen, Chih-Yuan'
'Shen, Jiun-Shian'
'Nandi, Debkumar'
'Lee, Hon Man'

_publ_section_title
;
 Controlled assembly of an unprecedented 2D + 3D interpenetrated array
 of (4,4)-connected and pcu topologies
;
_journal_issue 15
_journal_name_full CrystEngComm
_journal_page_first 4814
_journal_paper_doi 10.1039/c1ce05247k
_journal_volume 13
_journal_year 2011
_chemical_formula_moiety 'C20 H14 N4'
_chemical_formula_sum 'C20 H14 N4'
_chemical_formula_weight 310.35
_space_group_IT_number 2
_symmetry_cell_setting triclinic
_symmetry_Int_Tables_number 2
_symmetry_space_group_name_Hall '-P 1'
_symmetry_space_group_name_H-M 'P -1'
_atom_sites_solution_hydrogens geom
_atom_sites_solution_primary direct
_atom_sites_solution_secondary difmap
_audit_creation_method SHELXL-97
_cell_angle_alpha 93.010(4)
_cell_angle_beta 103.997(4)
_cell_angle_gamma 93.971(4)
_cell_formula_units_Z 1
_cell_length_a 5.6711(11)
_cell_length_b 8.1633(16)
_cell_length_c 8.5872(17)
_cell_measurement_reflns_used 1563
_cell_measurement_temperature 150(2)
_cell_measurement_theta_max 28.5
_cell_measurement_theta_min 2.5
_cell_volume 383.83(13)
_computing_cell_refinement 'SAINT (Bruker, 2007)'
_computing_data_collection 'APEX2 (Bruker, 2007)'
_computing_data_reduction 'SAINT (Bruker, 2007)'
_computing_molecular_graphics 'SHELXTL (Sheldrick, 2008)'
_computing_publication_material 'DIAMOND (Brandenburg, 2006)'
_computing_structure_refinement 'SHELXTL (Sheldrick, 2008)'
_computing_structure_solution 'SHELXTL (Sheldrick, 2008)'
_diffrn_ambient_temperature 150(2)
_diffrn_measured_fraction_theta_full 0.995
_diffrn_measured_fraction_theta_max 0.995
_diffrn_measurement_device_type 'Bruker SMART APEXII'
_diffrn_measurement_method \w
_diffrn_radiation_monochromator graphite
_diffrn_radiation_probe x-ray
_diffrn_radiation_type MoK\a
_diffrn_radiation_wavelength 0.71073
_diffrn_reflns_av_R_equivalents 0.0164
_diffrn_reflns_av_sigmaI/netI 0.0230
_diffrn_reflns_limit_h_max 7
_diffrn_reflns_limit_h_min -7
_diffrn_reflns_limit_k_max 10
_diffrn_reflns_limit_k_min -10
_diffrn_reflns_limit_l_max 11
_diffrn_reflns_limit_l_min -10
_diffrn_reflns_number 4614
_diffrn_reflns_theta_full 28.66
_diffrn_reflns_theta_max 28.66
_diffrn_reflns_theta_min 2.45
_diffrn_source 'fine-focus sealed tube'
_diffrn_standards_decay_% 0
_diffrn_standards_interval_count 0
_diffrn_standards_interval_time 0
_diffrn_standards_number 0
_exptl_absorpt_coefficient_mu 0.083
_exptl_absorpt_correction_T_max 0.9944
_exptl_absorpt_correction_T_min 0.9693
_exptl_absorpt_correction_type multi-scan
_exptl_absorpt_process_details 'SADABS (Sheldrick, 2003)'
_exptl_crystal_density_diffrn 1.343
_exptl_crystal_density_method 'not measured'
_exptl_crystal_F_000 162
_exptl_crystal_size_max 0.38
_exptl_crystal_size_mid 0.28
_exptl_crystal_size_min 0.07
_refine_diff_density_max 0.278
_refine_diff_density_min -0.232
_refine_diff_density_rms 0.048
_refine_ls_extinction_method none
_refine_ls_goodness_of_fit_ref 1.277
_refine_ls_hydrogen_treatment constr
_refine_ls_matrix_type full
_refine_ls_number_parameters 109
_refine_ls_number_reflns 1968
_refine_ls_number_restraints 0
_refine_ls_restrained_S_all 1.277
_refine_ls_R_factor_all 0.0522
_refine_ls_R_factor_gt 0.0408
_refine_ls_shift/su_max 0.000
_refine_ls_shift/su_mean 0.000
_refine_ls_structure_factor_coef Fsqd
_refine_ls_weighting_details 'calc w=1/[\s^2^(Fo^2^)+(0.0656P)^2^+0.0000P] where P=(Fo^2^+2Fc^2^)/3'
_refine_ls_weighting_scheme calc
_refine_ls_wR_factor_gt 0.1161
_refine_ls_wR_factor_ref 0.1209
_reflns_number_gt 1556
_reflns_number_total 1968
_reflns_threshold_expression I>2\s
_cod_data_source_file c1ce05247k.txt
_cod_data_source_block dia_hcl366
_cod_database_code 7206265

loop_
_symmetry_equiv_pos_as_xyz
'x, y, z'
'-x, -y, -z'

loop_
_atom_site_label
_atom_site_type_symbol
_atom_site_fract_x
_atom_site_fract_y
_atom_site_fract_z
_atom_site_U_iso_or_equiv
_atom_site_adp_type
_atom_site_occupancy
_atom_site_symmetry_multiplicity
_atom_site_calc_flag
_atom_site_refinement_flags
_atom_site_disorder_assembly
_atom_site_disorder_group
C1 C 0.54646(19) 0.24441(14) 0.62325(14) 0.0245(3) Uani 1 1 d . . .
H1 H 0.6353 0.3189 0.5728 0.029 Uiso 1 1 calc R . .
C2 C 0.4484(2) 0.04308(15) 0.75016(15) 0.0281(3) Uani 1 1 d . . .
H2 H 0.4584 -0.0536 0.8075 0.034 Uiso 1 1 calc R . .
C3 C 0.2451(2) 0.12657(14) 0.70895(14) 0.0262(3) Uani 1 1 d . . .
H3 H 0.0915 0.1008 0.7317 0.031 Uiso 1 1 calc R . .
C4 C 0.15501(18) 0.38057(13) 0.56208(13) 0.0199(2) Uani 1 1 d . . .
C5 C 0.11219(18) 0.50628(13) 0.66789(13) 0.0203(2) Uani 1 1 d . . .
C6 C 0.2223(2) 0.51731(15) 0.83680(14) 0.0261(3) Uani 1 1 d . . .
H6 H 0.3300 0.4381 0.8809 0.031 Uiso 1 1 calc R . .
C7 C 0.1743(2) 0.64018(16) 0.93490(15) 0.0303(3) Uani 1 1 d . . .
H7 H 0.2485 0.6457 1.0470 0.036 Uiso 1 1 calc R . .
C8 C 0.0149(2) 0.76020(15) 0.87177(15) 0.0297(3) Uani 1 1 d . . .
H8 H -0.0174 0.8446 0.9423 0.036 Uiso 1 1 calc R . .
C9 C -0.0923(2) 0.75600(14) 0.71181(14) 0.0252(3) Uani 1 1 d . . .
H9 H -0.1971 0.8381 0.6714 0.030 Uiso 1 1 calc R . .
C10 C -0.04830(17) 0.62874(13) 0.60375(13) 0.0200(2) Uani 1 1 d . . .
N1 N 0.63781(17) 0.11753(12) 0.69755(12) 0.0267(3) Uani 1 1 d . . .
N2 N 0.30964(15) 0.25633(11) 0.62725(11) 0.0211(2) Uani 1 1 d . . .

loop_
_atom_site_aniso_label
_atom_site_aniso_U_11
_atom_site_aniso_U_22
_atom_site_aniso_U_33
_atom_site_aniso_U_23
_atom_site_aniso_U_13
_atom_site_aniso_U_12
C1 0.0169(5) 0.0239(6) 0.0342(6) 0.0058(5) 0.0077(4) 0.0046(4)
C2 0.0269(6) 0.0234(6) 0.0371(6) 0.0103(5) 0.0100(5) 0.0092(5)
C3 0.0220(5) 0.0220(6) 0.0383(6) 0.0100(5) 0.0122(5) 0.0056(4)
C4 0.0152(5) 0.0157(5) 0.0302(6) 0.0060(4) 0.0064(4) 0.0040(4)
C5 0.0154(5) 0.0180(5) 0.0281(6) 0.0042(4) 0.0059(4) 0.0023(4)
C6 0.0223(5) 0.0256(6) 0.0298(6) 0.0049(5) 0.0036(4) 0.0050(4)
C7 0.0305(6) 0.0325(7) 0.0267(6) 0.0008(5) 0.0047(5) 0.0032(5)
C8 0.0312(6) 0.0253(6) 0.0332(6) -0.0034(5) 0.0101(5) 0.0040(5)
C9 0.0237(5) 0.0184(5) 0.0350(6) 0.0015(5) 0.0094(5) 0.0049(4)
C10 0.0157(5) 0.0161(5) 0.0293(6) 0.0036(4) 0.0071(4) 0.0020(4)
N1 0.0198(4) 0.0256(5) 0.0360(6) 0.0061(4) 0.0068(4) 0.0084(4)
N2 0.0169(4) 0.0188(5) 0.0292(5) 0.0055(4) 0.0066(4) 0.0056(3)

loop_
_atom_type_symbol
_atom_type_description
_atom_type_scat_dispersion_real
_atom_type_scat_dispersion_imag
_atom_type_scat_source
C C 0.0033 0.0016 'International Tables Vol C Tables 4.2.6.8 and 6.1.1.4'
H H 0.0000 0.0000 'International Tables Vol C Tables 4.2.6.8 and 6.1.1.4'
N N 0.0061 0.0033 'International Tables Vol C Tables 4.2.6.8 and 6.1.1.4'

loop_
_geom_angle_atom_site_label_1
_geom_angle_atom_site_label_2
_geom_angle_atom_site_label_3
_geom_angle
_geom_angle_site_symmetry_1
_geom_angle_site_symmetry_3
_geom_angle_publ_flag
N1 C1 N2 112.05(10) . . ?
N1 C1 H1 124.0 . . ?
N2 C1 H1 124.0 . . ?
C3 C2 N1 111.01(10) . . ?
C3 C2 H2 124.5 . . ?
N1 C2 H2 124.5 . . ?
C2 C3 N2 105.31(10) . . ?
C2 C3 H3 127.3 . . ?
N2 C3 H3 127.3 . . ?
C10 C4 C5 122.27(9) 2_566 . ?
C10 C4 N2 119.11(9) 2_566 . ?
C5 C4 N2 118.61(9) . . ?
C4 C5 C6 122.52(9) . . ?
C4 C5 C10 118.85(10) . . ?
C6 C5 C10 118.64(9) . . ?
C7 C6 C5 120.56(10) . . ?
C7 C6 H6 119.7 . . ?
C5 C6 H6 119.7 . . ?
C6 C7 C8 120.77(11) . . ?
C6 C7 H7 119.6 . . ?
C8 C7 H7 119.6 . . ?
C9 C8 C7 120.88(10) . . ?
C9 C8 H8 119.6 . . ?
C7 C8 H8 119.6 . . ?
C8 C9 C10 120.44(10) . . ?
C8 C9 H9 119.8 . . ?
C10 C9 H9 119.8 . . ?
C4 C10 C9 122.42(9) 2_566 . ?
C4 C10 C5 118.88(9) 2_566 . ?
C9 C10 C5 118.70(10) . . ?
C1 N1 C2 104.70(9) . . ?
C1 N2 C3 106.93(9) . . ?
C1 N2 C4 127.32(9) . . ?
C3 N2 C4 125.75(8) . . ?

loop_
_geom_bond_atom_site_label_1
_geom_bond_atom_site_label_2
_geom_bond_distance
_geom_bond_site_symmetry_2
_geom_bond_publ_flag
C1 N1 1.3160(14) . ?
C1 N2 1.3618(13) . ?
C1 H1 0.9500 . ?
C2 C3 1.3625(15) . ?
C2 N1 1.3785(15) . ?
C2 H2 0.9500 . ?
C3 N2 1.3773(14) . ?
C3 H3 0.9500 . ?
C4 C10 1.4019(16) 2_566 ?
C4 C5 1.4075(15) . ?
C4 N2 1.4340(12) . ?
C5 C6 1.4291(16) . ?
C5 C10 1.4396(13) . ?
C6 C7 1.3600(17) . ?
C6 H6 0.9500 . ?
C7 C8 1.4189(16) . ?
C7 H7 0.9500 . ?
C8 C9 1.3585(17) . ?
C8 H8 0.9500 . ?
C9 C10 1.4316(15) . ?
C9 H9 0.9500 . ?
C10 C4 1.4019(16) 2_566 ?
